data_7063944
loop_
_publ_author_name
'Leitner, Zden\<ek'
'C\'isa\<rov\'a, Ivana'
'Kalb\'a\<cov\'a Vejpravov\'a, Jana'
'\<St\<epni\<cka, Petr'

_publ_section_title
;
 Synthesis and coordination behaviour of a protic phosphinoferrocene
 amidine
;
_journal_issue 36
_journal_name_full 'New Journal of Chemistry'
_journal_page_first 15723
_journal_page_last 15735
_journal_paper_doi 10.1039/D5NJ02886H
_journal_volume 49
_journal_year 2025
_chemical_formula_moiety 'C27 H30 Cl Fe N2 P Pd'
_chemical_formula_sum 'C27 H30 Cl Fe N2 P Pd'
_chemical_formula_weight 611.20
_space_group_crystal_system monoclinic
_space_group_IT_number 14
_space_group_name_Hall '-P 2ybc'
_space_group_name_H-M_alt 'P 1 21/c 1'
_atom_sites_solution_hydrogens mixed
_atom_sites_solution_primary direct
_atom_sites_solution_secondary difmap
_audit_creation_method SHELXL-2017/1
_audit_update_record
;
2025-07-02 deposited with the CCDC.	2025-08-04 downloaded from the CCDC.
;
_cell_angle_alpha 90
_cell_angle_beta 94.5030(10)
_cell_angle_gamma 90
_cell_formula_units_Z 4
_cell_length_a 13.2784(3)
_cell_length_b 11.1432(3)
_cell_length_c 17.1037(4)
_cell_measurement_reflns_used 9549
_cell_measurement_temperature 120(2)
_cell_measurement_theta_max 27.86
_cell_measurement_theta_min 2.62
_cell_volume 2522.92(11)
_computing_cell_refinement 'SAINT V8.40B (Bruker AXS LLC, 2019)'
_computing_data_collection 'Bruker Instrument Service v8.5.0.27 Release'
_computing_data_reduction 'SAINT V8.40B (Bruker AXS LLC, 2019)'
_computing_molecular_graphics 'PLATON (Spek, 2017)'
_computing_publication_material 'PLATON (Spek, 2017)'
_computing_structure_refinement 'SHELXL-2017/1 (Sheldrick, 2017)'
_computing_structure_solution 'SHELXT 2018 (Sheldrick, 2018)'
_diffrn_ambient_temperature 120(2)
_diffrn_measured_fraction_theta_full 0.998
_diffrn_measured_fraction_theta_max 0.997
_diffrn_measurement_device_type 'Bruker D8 VENTURE Kappa Duo'
_diffrn_measurement_method '\f and \w scans'
_diffrn_radiation_monochromator 'Quazar Mo multilayer optic'
_diffrn_radiation_source 'I\mS micro-focus sealed tube'
_diffrn_radiation_type MoK\a
_diffrn_radiation_wavelength 0.71073
_diffrn_reflns_av_R_equivalents 0.0224
_diffrn_reflns_av_unetI/netI 0.0111
_diffrn_reflns_Laue_measured_fraction_full 0.998
_diffrn_reflns_Laue_measured_fraction_max 0.997
_diffrn_reflns_limit_h_max 17
_diffrn_reflns_limit_h_min -17
_diffrn_reflns_limit_k_max 14
_diffrn_reflns_limit_k_min -14
_diffrn_reflns_limit_l_max 20
_diffrn_reflns_limit_l_min -22
_diffrn_reflns_number 58345
_diffrn_reflns_point_group_measured_fraction_full 0.998
_diffrn_reflns_point_group_measured_fraction_max 0.997
_diffrn_reflns_theta_full 25.242
_diffrn_reflns_theta_max 27.888
_diffrn_reflns_theta_min 2.183
_exptl_absorpt_coefficient_mu 1.476
_exptl_absorpt_correction_T_max 0.83
_exptl_absorpt_correction_T_min 0.67
_exptl_absorpt_correction_type multi-scan
_exptl_absorpt_process_details
;
Krause, L., Herbst-Irmer, R., Sheldrick, G. M., Stalke, D. (2015).
J. Appl. Cryst. 48, 3-10.
;
_exptl_crystal_colour orange
_exptl_crystal_density_diffrn 1.609
_exptl_crystal_description pelet
_exptl_crystal_F_000 1240
_exptl_crystal_size_max 0.44
_exptl_crystal_size_mid 0.35
_exptl_crystal_size_min 0.13
_refine_diff_density_max 1.214
_refine_diff_density_min -0.665
_refine_diff_density_rms 0.069
_refine_ls_extinction_method none
_refine_ls_goodness_of_fit_ref 1.056
_refine_ls_hydrogen_treatment constr
_refine_ls_matrix_type full
_refine_ls_number_parameters 301
_refine_ls_number_reflns 6011
_refine_ls_number_restraints 0
_refine_ls_restrained_S_all 1.056
_refine_ls_R_factor_all 0.0265
_refine_ls_R_factor_gt 0.0254
_refine_ls_shift/su_max 0.001
_refine_ls_shift/su_mean 0.000
_refine_ls_structure_factor_coef Fsqd
_refine_ls_weighting_details 'w=1/[\s^2^(Fo^2^)+(0.0282P)^2^+3.4174P] where P=(Fo^2^+2Fc^2^)/3'
_refine_ls_weighting_scheme calc
_refine_ls_wR_factor_gt 0.0642
_refine_ls_wR_factor_ref 0.0649
_reflns_Friedel_coverage 0.000
_reflns_number_gt 5784
_reflns_number_total 6011
_reflns_threshold_expression 'I > 2\s(I)'
_cod_data_source_file d5nj02886h2.cif
_cod_data_source_block zl280
_cod_depositor_comments 'Adding full bibliography for 7063939--7063948.cif.'
_cod_original_sg_symbol_H-M 'P 21/c'
_cod_database_code 7063944
_shelx_shelxl_version_number 2017/1
_shelx_space_group_comment
;
The symmetry employed for this shelxl refinement is uniquely defined
by the following loop, which should always be used as a source of
symmetry information in preference to the above space-group names.
They are only intended as comments.
;
_shelx_estimated_absorpt_t_min 0.563
_shelx_estimated_absorpt_t_max 0.831

loop_
_space_group_symop_operation_xyz
'x, y, z'
'-x, y+1/2, -z+1/2'
'-x, -y, -z'
'x, -y-1/2, z-1/2'

loop_
_atom_site_label
_atom_site_type_symbol
_atom_site_fract_x
_atom_site_fract_y
_atom_site_fract_z
_atom_site_U_iso_or_equiv
_atom_site_adp_type
_atom_site_occupancy
_atom_site_site_symmetry_order
_atom_site_calc_flag
_atom_site_refinement_flags_posn
_atom_site_refinement_flags_adp
_atom_site_refinement_flags_occupancy
_atom_site_disorder_assembly
_atom_site_disorder_group
Pd1 Pd 0.74752(2) 0.20776(2) 0.20962(2) 0.01939(5) Uani 1 1 d . . . . .
Cl1 Cl 0.84542(4) 0.03175(5) 0.19660(3) 0.03288(12) Uani 1 1 d . . . . .
Fe1 Fe 0.72704(2) 0.36536(3) 0.40841(2) 0.02552(7) Uani 1 1 d . . . . .
P1 P 0.65708(3) 0.37625(4) 0.21475(3) 0.01883(10) Uani 1 1 d . . . . .
N1 N 0.86997(13) 0.28202(15) 0.28409(10) 0.0238(3) Uani 1 1 d . . . . .
N2 N 0.97954(13) 0.28824(17) 0.18752(12) 0.0308(4) Uani 1 1 d . . . . .
H2N H 0.938572 0.241676 0.158909 0.037 Uiso 1 1 d R U . . .
C1 C 0.85476(15) 0.29599(18) 0.36455(12) 0.0253(4) Uani 1 1 d . . . . .
C2 C 0.80596(17) 0.2088(2) 0.40968(13) 0.0309(5) Uani 1 1 d . . . . .
H2 H 0.779801 0.133767 0.391175 0.037 Uiso 1 1 calc R U . . .
C3 C 0.80344(18) 0.2541(2) 0.48724(13) 0.0368(5) Uani 1 1 d . . . . .
H3 H 0.776197 0.214038 0.529835 0.044 Uiso 1 1 calc R U . . .
C4 C 0.84850(18) 0.3692(2) 0.48999(13) 0.0370(5) Uani 1 1 d . . . . .
H4 H 0.856009 0.420166 0.534580 0.044 Uiso 1 1 calc R U . . .
C5 C 0.88071(16) 0.3955(2) 0.41428(13) 0.0308(4) Uani 1 1 d . . . . .
H5 H 0.913666 0.466744 0.399633 0.037 Uiso 1 1 calc R U . . .
C6 C 0.63114(14) 0.40766(19) 0.31415(11) 0.0238(4) Uani 1 1 d . . . . .
C7 C 0.58629(16) 0.3208(2) 0.36318(12) 0.0299(4) Uani 1 1 d . . . . .
H7 H 0.565052 0.242147 0.348156 0.036 Uiso 1 1 calc R U . . .
C8 C 0.57954(17) 0.3740(3) 0.43811(13) 0.0371(5) Uani 1 1 d . . . . .
H8 H 0.551678 0.337267 0.481652 0.045 Uiso 1 1 calc R U . . .
C9 C 0.62093(17) 0.4901(2) 0.43709(13) 0.0356(5) Uani 1 1 d . . . . .
H9 H 0.626732 0.544373 0.480034 0.043 Uiso 1 1 calc R U . . .
C10 C 0.65269(16) 0.5125(2) 0.36085(12) 0.0283(4) Uani 1 1 d . . . . .
H10 H 0.682830 0.584372 0.343958 0.034 Uiso 1 1 calc R U . . .
C11 C 0.95709(15) 0.30902(19) 0.26041(13) 0.0270(4) Uani 1 1 d . . . . .
H11 H 1.006507 0.344807 0.296263 0.032 Uiso 1 1 calc R U . . .
C12 C 0.53371(14) 0.38555(18) 0.16032(11) 0.0223(4) Uani 1 1 d . . . . .
C13 C 0.44545(15) 0.4081(2) 0.19614(13) 0.0304(4) Uani 1 1 d . . . . .
H13 H 0.447759 0.417222 0.251479 0.037 Uiso 1 1 calc R U . . .
C14 C 0.35363(16) 0.4174(3) 0.15154(15) 0.0386(5) Uani 1 1 d . . . . .
H14 H 0.293546 0.433868 0.176292 0.046 Uiso 1 1 calc R U . . .
C15 C 0.34992(16) 0.4027(2) 0.07116(14) 0.0370(5) Uani 1 1 d . . . . .
H15 H 0.287040 0.407949 0.040774 0.044 Uiso 1 1 calc R U . . .
C16 C 0.43717(17) 0.3805(2) 0.03491(13) 0.0339(5) Uani 1 1 d . . . . .
H16 H 0.434394 0.370785 -0.020402 0.041 Uiso 1 1 calc R U . . .
C17 C 0.52895(16) 0.3723(2) 0.07917(12) 0.0285(4) Uani 1 1 d . . . . .
H17 H 0.589003 0.357639 0.053956 0.034 Uiso 1 1 calc R U . . .
C18 C 0.71296(14) 0.51531(17) 0.18173(11) 0.0204(3) Uani 1 1 d . . . . .
C19 C 0.65940(16) 0.62347(19) 0.18601(12) 0.0263(4) Uani 1 1 d . . . . .
H19 H 0.595661 0.623787 0.207652 0.032 Uiso 1 1 calc R U . . .
C20 C 0.69820(17) 0.72922(19) 0.15918(13) 0.0298(4) Uani 1 1 d . . . . .
H20 H 0.661467 0.801921 0.162730 0.036 Uiso 1 1 calc R U . . .
C21 C 0.79096(18) 0.7294(2) 0.12700(14) 0.0314(5) Uani 1 1 d . . . . .
H21 H 0.817851 0.802202 0.108606 0.038 Uiso 1 1 calc R U . . .
C22 C 0.84391(17) 0.6239(2) 0.12176(14) 0.0321(5) Uani 1 1 d . . . . .
H22 H 0.907110 0.624222 0.099306 0.039 Uiso 1 1 calc R U . . .
C23 C 0.80560(15) 0.51668(18) 0.14913(12) 0.0248(4) Uani 1 1 d . . . . .
H23 H 0.842886 0.444406 0.145496 0.030 Uiso 1 1 calc R U . . .
C24 C 1.07507(16) 0.3193(2) 0.15478(15) 0.0326(5) Uani 1 1 d . . . . .
H24 H 1.123095 0.349123 0.198445 0.039 Uiso 1 1 calc R U . . .
C25 C 1.1190(2) 0.2088(2) 0.1215(2) 0.0506(7) Uani 1 1 d . . . . .
H25A H 1.125616 0.146275 0.161897 0.076 Uiso 1 1 calc R U . . .
H25B H 1.185751 0.227267 0.103884 0.076 Uiso 1 1 calc R U . . .
H25C H 1.074515 0.180306 0.076935 0.076 Uiso 1 1 calc R U . . .
C26 C 1.05792(19) 0.4187(3) 0.09543(19) 0.0475(7) Uani 1 1 d . . . . .
H26A H 1.006202 0.393864 0.054595 0.071 Uiso 1 1 calc R U . . .
H26B H 1.121129 0.435701 0.071604 0.071 Uiso 1 1 calc R U . . .
H26C H 1.035263 0.491008 0.121506 0.071 Uiso 1 1 calc R U . . .
C31 C 0.63093(18) 0.1224(2) 0.14883(13) 0.0317(5) Uani 1 1 d . . . . .
H31A H 0.637599 0.035571 0.156893 0.047 Uiso 1 1 calc R U . . .
H31B H 0.632091 0.140548 0.092849 0.047 Uiso 1 1 calc R U . . .
H31C H 0.566889 0.149808 0.167435 0.047 Uiso 1 1 calc R U . . .

loop_
_atom_site_aniso_label
_atom_site_aniso_U_11
_atom_site_aniso_U_22
_atom_site_aniso_U_33
_atom_site_aniso_U_23
_atom_site_aniso_U_13
_atom_site_aniso_U_12
Pd1 0.02226(8) 0.01834(8) 0.01714(7) 0.00152(5) -0.00113(5) -0.00202(5)
Cl1 0.0443(3) 0.0224(2) 0.0315(3) -0.00078(19) -0.0001(2) 0.0072(2)
Fe1 0.02561(15) 0.03179(16) 0.01830(13) 0.00133(11) -0.00368(10) 0.00337(12)
P1 0.0166(2) 0.0224(2) 0.0170(2) 0.00125(17) -0.00184(16) -0.00133(17)
N1 0.0215(8) 0.0229(8) 0.0261(8) 0.0014(6) -0.0034(6) 0.0007(6)
N2 0.0193(8) 0.0338(10) 0.0390(10) -0.0009(8) 0.0014(7) -0.0043(7)
C1 0.0241(9) 0.0259(10) 0.0244(9) 0.0022(8) -0.0071(7) 0.0024(7)
C2 0.0322(11) 0.0290(11) 0.0308(11) 0.0080(8) -0.0021(8) 0.0023(8)
C3 0.0361(12) 0.0488(14) 0.0245(10) 0.0105(10) -0.0023(9) 0.0103(10)
C4 0.0339(12) 0.0508(14) 0.0241(10) -0.0040(10) -0.0112(9) 0.0101(10)
C5 0.0283(10) 0.0307(11) 0.0316(11) -0.0028(9) -0.0087(8) 0.0023(8)
C6 0.0207(9) 0.0316(10) 0.0185(8) 0.0017(7) -0.0020(7) 0.0017(8)
C7 0.0244(10) 0.0415(12) 0.0235(10) 0.0055(9) -0.0008(8) -0.0021(9)
C8 0.0287(11) 0.0608(16) 0.0222(10) 0.0065(10) 0.0042(8) 0.0064(10)
C9 0.0326(11) 0.0529(15) 0.0209(10) -0.0054(9) -0.0012(8) 0.0144(10)
C10 0.0271(10) 0.0330(11) 0.0238(9) -0.0025(8) -0.0047(8) 0.0066(8)
C11 0.0223(9) 0.0242(10) 0.0332(11) 0.0023(8) -0.0055(8) 0.0011(7)
C12 0.0181(8) 0.0267(9) 0.0215(9) 0.0024(7) -0.0027(7) -0.0020(7)
C13 0.0207(9) 0.0459(13) 0.0244(10) 0.0007(9) 0.0001(7) -0.0010(9)
C14 0.0186(9) 0.0597(16) 0.0375(12) 0.0023(11) 0.0012(8) 0.0011(10)
C15 0.0206(10) 0.0517(14) 0.0368(12) 0.0068(11) -0.0089(8) -0.0029(9)
C16 0.0301(11) 0.0469(13) 0.0232(10) 0.0039(9) -0.0078(8) -0.0029(10)
C17 0.0225(9) 0.0406(12) 0.0220(9) 0.0024(8) -0.0006(7) -0.0011(8)
C18 0.0212(8) 0.0208(9) 0.0185(8) 0.0010(7) -0.0023(7) -0.0010(7)
C19 0.0252(9) 0.0264(10) 0.0272(10) 0.0011(8) 0.0013(8) 0.0052(8)
C20 0.0354(11) 0.0217(10) 0.0317(11) -0.0014(8) -0.0021(9) 0.0059(8)
C21 0.0372(12) 0.0218(10) 0.0345(11) 0.0022(8) -0.0009(9) -0.0051(8)
C22 0.0274(10) 0.0291(11) 0.0407(12) 0.0037(9) 0.0075(9) -0.0035(8)
C23 0.0242(9) 0.0220(9) 0.0283(10) 0.0012(8) 0.0023(7) 0.0018(7)
C24 0.0203(9) 0.0311(11) 0.0469(13) -0.0008(10) 0.0053(9) -0.0012(8)
C25 0.0370(13) 0.0365(14) 0.081(2) -0.0069(13) 0.0194(14) 0.0032(11)
C26 0.0287(12) 0.0447(15) 0.0714(19) 0.0199(13) 0.0185(12) 0.0054(10)
C31 0.0392(12) 0.0272(10) 0.0266(10) 0.0007(8) -0.0099(9) -0.0114(9)

loop_
_atom_type_symbol
_atom_type_description
_atom_type_scat_dispersion_real
_atom_type_scat_dispersion_imag
_atom_type_scat_source
C C 0.0033 0.0016 'International Tables Vol C Tables 4.2.6.8 and 6.1.1.4'
H H 0.0000 0.0000 'International Tables Vol C Tables 4.2.6.8 and 6.1.1.4'
Cl Cl 0.1484 0.1585 'International Tables Vol C Tables 4.2.6.8 and 6.1.1.4'
Fe Fe 0.3463 0.8444 'International Tables Vol C Tables 4.2.6.8 and 6.1.1.4'
N N 0.0061 0.0033 'International Tables Vol C Tables 4.2.6.8 and 6.1.1.4'
P P 0.1023 0.0942 'International Tables Vol C Tables 4.2.6.8 and 6.1.1.4'
Pd Pd -0.9988 1.0072 'International Tables Vol C Tables 4.2.6.8 and 6.1.1.4'

loop_
_geom_angle_atom_site_label_1
_geom_angle_atom_site_label_2
_geom_angle_atom_site_label_3
_geom_angle
_geom_angle_site_symmetry_1
_geom_angle_site_symmetry_3
_geom_angle_publ_flag
C31 Pd1 N1 173.32(8) . . ?
C31 Pd1 P1 91.34(7) . . ?
N1 Pd1 P1 92.13(5) . . ?
C31 Pd1 Cl1 88.04(7) . . ?
N1 Pd1 Cl1 88.82(5) . . ?
P1 Pd1 Cl1 176.671(19) . . ?
C7 Fe1 C6 41.57(8) . . ?
C7 Fe1 C2 104.64(10) . . ?
C6 Fe1 C2 119.87(9) . . ?
C7 Fe1 C3 119.91(10) . . ?
C6 Fe1 C3 156.02(10) . . ?
C2 Fe1 C3 40.85(9) . . ?
C7 Fe1 C4 156.61(10) . . ?
C6 Fe1 C4 161.33(10) . . ?
C2 Fe1 C4 68.49(10) . . ?
C3 Fe1 C4 40.45(11) . . ?
C7 Fe1 C10 69.12(9) . . ?
C6 Fe1 C10 41.09(8) . . ?
C2 Fe1 C10 157.25(9) . . ?
C3 Fe1 C10 161.23(10) . . ?
C4 Fe1 C10 125.64(10) . . ?
C7 Fe1 C1 122.02(9) . . ?
C6 Fe1 C1 106.33(8) . . ?
C2 Fe1 C1 40.83(8) . . ?
C3 Fe1 C1 68.40(9) . . ?
C4 Fe1 C1 68.22(9) . . ?
C10 Fe1 C1 122.75(8) . . ?
C7 Fe1 C5 159.58(9) . . ?
C6 Fe1 C5 123.88(9) . . ?
C2 Fe1 C5 68.42(9) . . ?
C3 Fe1 C5 68.17(10) . . ?
C4 Fe1 C5 40.58(9) . . ?
C10 Fe1 C5 109.46(9) . . ?
C1 Fe1 C5 40.40(8) . . ?
C7 Fe1 C8 40.64(9) . . ?
C6 Fe1 C8 68.68(8) . . ?
C2 Fe1 C8 122.38(10) . . ?
C3 Fe1 C8 107.32(10) . . ?
C4 Fe1 C8 122.89(9) . . ?
C10 Fe1 C8 67.87(10) . . ?
C1 Fe1 C8 158.80(10) . . ?
C5 Fe1 C8 159.18(10) . . ?
C7 Fe1 C9 68.27(10) . . ?
C6 Fe1 C9 68.61(8) . . ?
C2 Fe1 C9 159.22(10) . . ?
C3 Fe1 C9 124.37(9) . . ?
C4 Fe1 C9 109.85(9) . . ?
C10 Fe1 C9 40.49(9) . . ?
C1 Fe1 C9 159.44(10) . . ?
C5 Fe1 C9 124.73(10) . . ?
C8 Fe1 C9 39.81(11) . . ?
C6 P1 C12 103.95(9) . . ?
C6 P1 C18 103.89(9) . . ?
C12 P1 C18 99.47(9) . . ?
C6 P1 Pd1 110.16(7) . . ?
C12 P1 Pd1 119.48(7) . . ?
C18 P1 Pd1 117.91(6) . . ?
C11 N1 C1 118.65(18) . . ?
C11 N1 Pd1 123.94(15) . . ?
C1 N1 Pd1 117.34(13) . . ?
C11 N2 C24 125.66(19) . . ?
C11 N2 H2N 117.1 . . ?
C24 N2 H2N 116.4 . . ?
N1 C1 C5 128.36(19) . . ?
N1 C1 C2 123.81(19) . . ?
C5 C1 C2 107.8(2) . . ?
N1 C1 Fe1 125.48(13) . . ?
C5 C1 Fe1 69.96(13) . . ?
C2 C1 Fe1 68.69(13) . . ?
C3 C2 C1 107.9(2) . . ?
C3 C2 Fe1 69.85(13) . . ?
C1 C2 Fe1 70.48(12) . . ?
C3 C2 H2 126.0 . . ?
C1 C2 H2 126.0 . . ?
Fe1 C2 H2 125.2 . . ?
C4 C3 C2 108.2(2) . . ?
C4 C3 Fe1 70.03(13) . . ?
C2 C3 Fe1 69.30(12) . . ?
C4 C3 H3 125.9 . . ?
C2 C3 H3 125.9 . . ?
Fe1 C3 H3 126.3 . . ?
C3 C4 C5 108.2(2) . . ?
C3 C4 Fe1 69.52(13) . . ?
C5 C4 Fe1 70.24(12) . . ?
C3 C4 H4 125.9 . . ?
C5 C4 H4 125.9 . . ?
Fe1 C4 H4 125.9 . . ?
C1 C5 C4 107.9(2) . . ?
C1 C5 Fe1 69.63(12) . . ?
C4 C5 Fe1 69.18(13) . . ?
C1 C5 H5 126.1 . . ?
C4 C5 H5 126.1 . . ?
Fe1 C5 H5 126.7 . . ?
C10 C6 C7 107.31(18) . . ?
C10 C6 P1 129.99(16) . . ?
C7 C6 P1 122.64(16) . . ?
C10 C6 Fe1 70.19(11) . . ?
C7 C6 Fe1 69.13(11) . . ?
P1 C6 Fe1 123.49(10) . . ?
C8 C7 C6 107.6(2) . . ?
C8 C7 Fe1 71.05(13) . . ?
C6 C7 Fe1 69.31(11) . . ?
C8 C7 H7 126.2 . . ?
C6 C7 H7 126.2 . . ?
Fe1 C7 H7 125.0 . . ?
C9 C8 C7 108.7(2) . . ?
C9 C8 Fe1 70.15(13) . . ?
C7 C8 Fe1 68.30(12) . . ?
C9 C8 H8 125.7 . . ?
C7 C8 H8 125.7 . . ?
Fe1 C8 H8 127.5 . . ?
C8 C9 C10 108.5(2) . . ?
C8 C9 Fe1 70.04(14) . . ?
C10 C9 Fe1 69.15(12) . . ?
C8 C9 H9 125.8 . . ?
C10 C9 H9 125.8 . . ?
Fe1 C9 H9 126.6 . . ?
C9 C10 C6 107.9(2) . . ?
C9 C10 Fe1 70.36(13) . . ?
C6 C10 Fe1 68.72(12) . . ?
C9 C10 H10 126.1 . . ?
C6 C10 H10 126.1 . . ?
Fe1 C10 H10 126.4 . . ?
N1 C11 N2 121.87(19) . . ?
N1 C11 H11 119.1 . . ?
N2 C11 H11 119.1 . . ?
C13 C12 C17 119.05(18) . . ?
C13 C12 P1 122.78(15) . . ?
C17 C12 P1 118.15(15) . . ?
C12 C13 C14 120.4(2) . . ?
C12 C13 H13 119.8 . . ?
C14 C13 H13 119.8 . . ?
C15 C14 C13 119.9(2) . . ?
C15 C14 H14 120.1 . . ?
C13 C14 H14 120.1 . . ?
C16 C15 C14 120.2(2) . . ?
C16 C15 H15 119.9 . . ?
C14 C15 H15 119.9 . . ?
C15 C16 C17 120.0(2) . . ?
C15 C16 H16 120.0 . . ?
C17 C16 H16 120.0 . . ?
C16 C17 C12 120.4(2) . . ?
C16 C17 H17 119.8 . . ?
C12 C17 H17 119.8 . . ?
C23 C18 C19 118.64(18) . . ?
C23 C18 P1 121.82(15) . . ?
C19 C18 P1 119.49(15) . . ?
C20 C19 C18 120.80(19) . . ?
C20 C19 H19 119.6 . . ?
C18 C19 H19 119.6 . . ?
C19 C20 C21 120.0(2) . . ?
C19 C20 H20 120.0 . . ?
C21 C20 H20 120.0 . . ?
C22 C21 C20 119.9(2) . . ?
C22 C21 H21 120.0 . . ?
C20 C21 H21 120.0 . . ?
C21 C22 C23 120.6(2) . . ?
C21 C22 H22 119.7 . . ?
C23 C22 H22 119.7 . . ?
C18 C23 C22 120.12(19) . . ?
C18 C23 H23 119.9 . . ?
C22 C23 H23 119.9 . . ?
N2 C24 C25 109.0(2) . . ?
N2 C24 C26 109.93(18) . . ?
C25 C24 C26 113.1(2) . . ?
N2 C24 H24 108.2 . . ?
C25 C24 H24 108.2 . . ?
C26 C24 H24 108.2 . . ?
C24 C25 H25A 109.5 . . ?
C24 C25 H25B 109.5 . . ?
H25A C25 H25B 109.5 . . ?
C24 C25 H25C 109.5 . . ?
H25A C25 H25C 109.5 . . ?
H25B C25 H25C 109.5 . . ?
C24 C26 H26A 109.5 . . ?
C24 C26 H26B 109.5 . . ?
H26A C26 H26B 109.5 . . ?
C24 C26 H26C 109.5 . . ?
H26A C26 H26C 109.5 . . ?
H26B C26 H26C 109.5 . . ?
Pd1 C31 H31A 109.5 . . ?
Pd1 C31 H31B 109.5 . . ?
H31A C31 H31B 109.5 . . ?
Pd1 C31 H31C 109.5 . . ?
H31A C31 H31C 109.5 . . ?
H31B C31 H31C 109.5 . . ?

loop_
_geom_bond_atom_site_label_1
_geom_bond_atom_site_label_2
_geom_bond_distance
_geom_bond_site_symmetry_2
_geom_bond_publ_flag
Pd1 C31 2.032(2) . ?
Pd1 N1 2.1507(17) . ?
Pd1 P1 2.2341(5) . ?
Pd1 Cl1 2.3731(5) . ?
Fe1 C7 2.028(2) . ?
Fe1 C6 2.0299(19) . ?
Fe1 C2 2.034(2) . ?
Fe1 C3 2.042(2) . ?
Fe1 C4 2.048(2) . ?
Fe1 C10 2.049(2) . ?
Fe1 C1 2.058(2) . ?
Fe1 C5 2.063(2) . ?
Fe1 C8 2.064(2) . ?
Fe1 C9 2.065(2) . ?
P1 C6 1.795(2) . ?
P1 C12 1.8223(19) . ?
P1 C18 1.827(2) . ?
N1 C11 1.291(3) . ?
N1 C1 1.415(3) . ?
N2 C11 1.325(3) . ?
N2 C24 1.468(3) . ?
N2 H2N 0.8735 . ?
C1 C5 1.423(3) . ?
C1 C2 1.428(3) . ?
C2 C3 1.422(3) . ?
C2 H2 0.9500 . ?
C3 C4 1.414(4) . ?
C3 H3 0.9500 . ?
C4 C5 1.426(3) . ?
C4 H4 0.9500 . ?
C5 H5 0.9500 . ?
C6 C10 1.432(3) . ?
C6 C7 1.440(3) . ?
C7 C8 1.421(3) . ?
C7 H7 0.9500 . ?
C8 C9 1.406(4) . ?
C8 H8 0.9500 . ?
C9 C10 1.424(3) . ?
C9 H9 0.9500 . ?
C10 H10 0.9500 . ?
C11 H11 0.9500 . ?
C12 C13 1.387(3) . ?
C12 C17 1.392(3) . ?
C13 C14 1.390(3) . ?
C13 H13 0.9500 . ?
C14 C15 1.381(3) . ?
C14 H14 0.9500 . ?
C15 C16 1.379(3) . ?
C15 H15 0.9500 . ?
C16 C17 1.386(3) . ?
C16 H16 0.9500 . ?
C17 H17 0.9500 . ?
C18 C23 1.390(3) . ?
C18 C19 1.404(3) . ?
C19 C20 1.379(3) . ?
C19 H19 0.9500 . ?
C20 C21 1.388(3) . ?
C20 H20 0.9500 . ?
C21 C22 1.376(3) . ?
C21 H21 0.9500 . ?
C22 C23 1.394(3) . ?
C22 H22 0.9500 . ?
C23 H23 0.9500 . ?
C24 C25 1.495(3) . ?
C24 C26 1.507(4) . ?
C24 H24 1.0000 . ?
C25 H25A 0.9800 . ?
C25 H25B 0.9800 . ?
C25 H25C 0.9800 . ?
C26 H26A 0.9800 . ?
C26 H26B 0.9800 . ?
C26 H26C 0.9800 . ?
C31 H31A 0.9800 . ?
C31 H31B 0.9800 . ?
C31 H31C 0.9800 . ?
